data_7153713
loop_
_publ_author_name
'Ueta, Shoko'
'Hida, Kazuo'
'Nishiuchi, Masaki'
'Kawamura, Yasuhiko'

_publ_section_title
;
 Regioisomeric allene dimer formation by the reaction of
 tetraarylbutatrienes with tetracyanoethene.
;
_journal_issue 17
_journal_name_full 'Organic &amp; biomolecular chemistry'
_journal_page_first 2784
_journal_page_last 2791
_journal_paper_doi 10.1039/c3ob42574f
_journal_volume 12
_journal_year 2014
_chemical_formula_moiety 'C38 H28 N4 O2'
_chemical_formula_sum 'C38 H28 N4 O2'
_chemical_formula_weight 572.66
_space_group_IT_number 2
_symmetry_cell_setting triclinic
_symmetry_Int_Tables_number 2
_symmetry_space_group_name_Hall '-P 1'
_symmetry_space_group_name_H-M 'P -1'
_atom_sites_solution_hydrogens geom
_atom_sites_solution_primary direct
_atom_sites_solution_secondary difmap
_cell_angle_alpha 102.539(2)
_cell_angle_beta 96.811(2)
_cell_angle_gamma 113.9337(18)
_cell_formula_units_Z 2
_cell_length_a 11.1289(4)
_cell_length_b 12.3596(4)
_cell_length_c 12.6371(4)
_cell_measurement_reflns_used 11032
_cell_measurement_temperature 108
_cell_measurement_theta_max 68.23
_cell_measurement_theta_min 3.69
_cell_volume 1508.68(9)
_computing_cell_refinement 'RAPID AUTO'
_computing_data_collection 'RAPID AUTO (Rigaku, ????)'
_computing_data_reduction 'RAPID AUTO'
_computing_molecular_graphics 'CrystalStructure 4.0'
_computing_publication_material 'CrystalStructure 4.0 (Rigaku, 2010)'
_computing_structure_refinement 'SHELXL97 (Sheldrick, 2008)'
_computing_structure_solution 'SHELXS97 (Sheldrick, 2008)'
_diffrn_ambient_temperature 108
_diffrn_detector_area_resol_mean 10.000
_diffrn_measured_fraction_theta_full 0.979
_diffrn_measured_fraction_theta_max 0.979
_diffrn_measurement_device_type 'Rigaku R-AXIS RAPID'
_diffrn_measurement_method \w
_diffrn_radiation_type 'Cu K\a'
_diffrn_radiation_wavelength 1.54187
_diffrn_reflns_av_R_equivalents 0.0305
_diffrn_reflns_limit_h_max 13
_diffrn_reflns_limit_h_min -13
_diffrn_reflns_limit_k_max 14
_diffrn_reflns_limit_k_min -14
_diffrn_reflns_limit_l_max 15
_diffrn_reflns_limit_l_min -15
_diffrn_reflns_number 17455
_diffrn_reflns_theta_full 68.23
_diffrn_reflns_theta_max 68.23
_diffrn_standards_number 0
_exptl_absorpt_coefficient_mu 0.628
_exptl_absorpt_correction_T_max 0.967
_exptl_absorpt_correction_T_min 0.836
_exptl_absorpt_correction_type multi-scan
_exptl_absorpt_process_details 'ABSCOR (Rigaku, 1995)'
_exptl_crystal_colour red
_exptl_crystal_density_diffrn 1.261
_exptl_crystal_density_method 'not measured'
_exptl_crystal_description block
_exptl_crystal_F_000 600.00
_exptl_crystal_size_max 0.139
_exptl_crystal_size_mid 0.130
_exptl_crystal_size_min 0.053
_refine_diff_density_max 0.370
_refine_diff_density_min -0.250
_refine_ls_extinction_method none
_refine_ls_goodness_of_fit_ref 1.096
_refine_ls_hydrogen_treatment constr
_refine_ls_number_parameters 401
_refine_ls_number_reflns 5408
_refine_ls_number_restraints 0
_refine_ls_R_factor_gt 0.0440
_refine_ls_shift/su_max 0.000
_refine_ls_structure_factor_coef Fsqd
_refine_ls_weighting_details 'w = 1/[\s^2^(Fo^2^)+(0.0702P)^2^+0.3180P] where P=(Fo^2^+2Fc^2^)/3'
_refine_ls_weighting_scheme calc
_refine_ls_wR_factor_ref 0.1348
_reflns_number_gt 4361
_reflns_number_total 5408
_reflns_threshold_expression F^2^>2.0\s(F^2^)
_cod_data_source_file c3ob42574f2.cif
_cod_data_source_block KH347_2_110124
_cod_original_cell_volume 1508.69(9)
_cod_database_code 7153713

loop_
_symmetry_equiv_pos_site_id
_symmetry_equiv_pos_as_xyz
1 +X,+Y,+Z
2 -X,-Y,-Z

loop_
_atom_site_label
_atom_site_type_symbol
_atom_site_fract_x
_atom_site_fract_y
_atom_site_fract_z
_atom_site_U_iso_or_equiv
_atom_site_adp_type
_atom_site_occupancy
_atom_site_symmetry_multiplicity
_atom_site_calc_flag
_atom_site_refinement_flags
O39 O 0.52559(14) 0.31514(11) 0.43023(11) 0.0433(4) Uani 1.0 2 d .
O40 O 1.43836(14) 0.98163(13) 0.62701(12) 0.0506(4) Uani 1.0 2 d .
N35 N 1.09082(17) 1.10218(14) 0.27883(13) 0.0404(4) Uani 1.0 2 d .
N36 N 1.15847(17) 0.78652(15) 0.17900(13) 0.0404(4) Uani 1.0 2 d .
N37 N 0.48437(17) 0.59868(17) 0.30338(14) 0.0463(5) Uani 1.0 2 d .
N38 N 0.47640(16) 0.63466(14) -0.02860(13) 0.0371(4) Uani 1.0 2 d .
C1 C 0.97217(17) 0.86067(15) 0.20869(14) 0.0278(4) Uani 1.0 2 d .
C2 C 0.83979(17) 0.80128(14) 0.10404(13) 0.0269(4) Uani 1.0 2 d .
C3 C 0.76039(17) 0.73663(14) 0.18191(14) 0.0271(4) Uani 1.0 2 d .
C4 C 0.87687(17) 0.78186(14) 0.27223(14) 0.0275(4) Uani 1.0 2 d .
C5 C 0.90774(18) 0.74745(15) 0.36397(14) 0.0279(4) Uani 1.0 2 d .
C6 C 1.04194(18) 0.81430(15) 0.44016(13) 0.0286(4) Uani 1.0 2 d .
C7 C 1.11809(18) 0.94263(16) 0.46800(13) 0.0296(4) Uani 1.0 2 d .
C8 C 1.24873(18) 1.00310(16) 0.53170(14) 0.0326(4) Uani 1.0 2 d .
C9 C 1.30882(19) 0.93430(17) 0.56854(15) 0.0363(5) Uani 1.0 2 d .
C10 C 1.2327(2) 0.80606(18) 0.54529(16) 0.0407(5) Uani 1.0 2 d .
C11 C 1.10197(19) 0.74836(16) 0.48388(15) 0.0354(5) Uani 1.0 2 d .
C12 C 0.80951(17) 0.63275(15) 0.38070(14) 0.0289(4) Uani 1.0 2 d .
C13 C 0.74351(18) 0.52410(15) 0.29255(14) 0.0315(4) Uani 1.0 2 d .
C14 C 0.64993(19) 0.41585(16) 0.30568(15) 0.0337(4) Uani 1.0 2 d .
C15 C 0.61913(18) 0.41616(16) 0.40958(15) 0.0334(4) Uani 1.0 2 d .
C16 C 0.68636(19) 0.52276(16) 0.49938(15) 0.0353(5) Uani 1.0 2 d .
C17 C 0.78115(19) 0.62950(16) 0.48595(14) 0.0332(4) Uani 1.0 2 d .
C18 C 0.62377(17) 0.67472(15) 0.16283(14) 0.0278(4) Uani 1.0 2 d .
C19 C 0.54221(18) 0.65349(15) 0.05658(15) 0.0290(4) Uani 1.0 2 d .
C20 C 0.55024(18) 0.63131(16) 0.24303(15) 0.0331(4) Uani 1.0 2 d .
C21 C 1.03726(18) 0.99665(16) 0.24918(14) 0.0314(4) Uani 1.0 2 d .
C22 C 1.07765(18) 0.82043(16) 0.18937(14) 0.0310(4) Uani 1.0 2 d .
C23 C 0.79255(17) 0.89457(15) 0.07687(14) 0.0281(4) Uani 1.0 2 d .
C24 C 0.75963(18) 0.89963(15) -0.03098(15) 0.0305(4) Uani 1.0 2 d .
C25 C 0.71192(18) 0.98280(16) -0.05158(15) 0.0332(4) Uani 1.0 2 d .
C26 C 0.69571(18) 1.06377(16) 0.03336(17) 0.0359(5) Uani 1.0 2 d .
C27 C 0.72401(19) 1.05566(16) 0.14043(16) 0.0370(5) Uani 1.0 2 d .
C28 C 0.77076(18) 0.97282(16) 0.16215(15) 0.0334(4) Uani 1.0 2 d .
C29 C 0.85768(17) 0.71753(15) 0.00656(13) 0.0267(4) Uani 1.0 2 d .
C30 C 0.94302(18) 0.76861(16) -0.05976(14) 0.0308(4) Uani 1.0 2 d .
C31 C 0.96081(19) 0.69296(17) -0.14829(15) 0.0357(5) Uani 1.0 2 d .
C32 C 0.8966(2) 0.56459(17) -0.17216(15) 0.0360(5) Uani 1.0 2 d .
C33 C 0.81535(19) 0.51466(16) -0.10315(15) 0.0354(5) Uani 1.0 2 d .
C34 C 0.79538(18) 0.58952(15) -0.01566(14) 0.0307(4) Uani 1.0 2 d .
C41 C 1.5181(3) 1.11195(19) 0.6566(2) 0.0535(6) Uani 1.0 2 d .
C42 C 0.4365(3) 0.21540(19) 0.33739(19) 0.0521(6) Uani 1.0 2 d .
C43 C 0.6505(3) 1.15796(18) 0.01144(19) 0.0449(5) Uani 1.0 2 d .
C44 C 0.9147(3) 0.4837(2) -0.26954(17) 0.0484(6) Uani 1.0 2 d .
H7 H 1.0783 0.9899 0.4421 0.0355 Uiso 1.0 2 calc R
H8 H 1.2973 1.0906 0.5503 0.0391 Uiso 1.0 2 calc R
H10 H 1.2719 0.7590 0.5722 0.0488 Uiso 1.0 2 calc R
H11 H 1.0509 0.6618 0.4706 0.0424 Uiso 1.0 2 calc R
H13 H 0.7634 0.5244 0.2215 0.0377 Uiso 1.0 2 calc R
H14 H 0.6072 0.3423 0.2449 0.0404 Uiso 1.0 2 calc R
H16 H 0.6667 0.5219 0.5704 0.0423 Uiso 1.0 2 calc R
H17 H 0.8278 0.7015 0.5481 0.0398 Uiso 1.0 2 calc R
H24 H 0.7699 0.8456 -0.0914 0.0366 Uiso 1.0 2 calc R
H25 H 0.6898 0.9840 -0.1261 0.0398 Uiso 1.0 2 calc R
H27 H 0.7110 1.1082 0.2002 0.0444 Uiso 1.0 2 calc R
H28 H 0.7884 0.9690 0.2363 0.0401 Uiso 1.0 2 calc R
H30 H 0.9894 0.8560 -0.0442 0.0370 Uiso 1.0 2 calc R
H31 H 1.0179 0.7293 -0.1937 0.0428 Uiso 1.0 2 calc R
H33 H 0.7727 0.4275 -0.1163 0.0425 Uiso 1.0 2 calc R
H34 H 0.7384 0.5531 0.0299 0.0369 Uiso 1.0 2 calc R
H41A H 1.4797 1.1533 0.7077 0.0642 Uiso 1.0 2 calc R
H41B H 1.5189 1.1392 0.5893 0.0642 Uiso 1.0 2 calc R
H41C H 1.6107 1.1331 0.6933 0.0642 Uiso 1.0 2 calc R
H42A H 0.4876 0.1792 0.2970 0.0625 Uiso 1.0 2 calc R
H42B H 0.3908 0.2451 0.2879 0.0625 Uiso 1.0 2 calc R
H42C H 0.3691 0.1525 0.3627 0.0625 Uiso 1.0 2 calc R
H43A H 0.5983 1.1289 -0.0657 0.0538 Uiso 1.0 2 calc R
H43B H 0.7298 1.2369 0.0233 0.0538 Uiso 1.0 2 calc R
H43C H 0.5940 1.1694 0.0625 0.0538 Uiso 1.0 2 calc R
H44A H 0.8274 0.4318 -0.3228 0.0581 Uiso 1.0 2 calc R
H44B H 0.9502 0.4309 -0.2436 0.0581 Uiso 1.0 2 calc R
H44C H 0.9784 0.5355 -0.3059 0.0581 Uiso 1.0 2 calc R

loop_
_atom_site_aniso_label
_atom_site_aniso_U_11
_atom_site_aniso_U_22
_atom_site_aniso_U_33
_atom_site_aniso_U_12
_atom_site_aniso_U_13
_atom_site_aniso_U_23
O39 0.0428(9) 0.0368(7) 0.0452(8) 0.0096(7) 0.0120(7) 0.0176(7)
O40 0.0364(9) 0.0499(9) 0.0542(9) 0.0204(7) -0.0057(7) 0.0003(7)
N35 0.0433(10) 0.0321(9) 0.0349(9) 0.0083(8) 0.0002(8) 0.0104(7)
N36 0.0353(10) 0.0479(10) 0.0401(9) 0.0174(8) 0.0104(8) 0.0185(8)
N37 0.0391(10) 0.0645(12) 0.0424(10) 0.0215(9) 0.0176(9) 0.0277(9)
N38 0.0346(9) 0.0344(8) 0.0362(9) 0.0092(7) 0.0044(8) 0.0132(7)
C1 0.0261(9) 0.0267(9) 0.0258(9) 0.0072(7) 0.0043(8) 0.0083(7)
C2 0.0249(9) 0.0254(8) 0.0256(9) 0.0071(7) 0.0043(8) 0.0075(7)
C3 0.0302(10) 0.0233(8) 0.0249(9) 0.0095(7) 0.0066(8) 0.0063(7)
C4 0.0272(10) 0.0251(8) 0.0271(9) 0.0081(7) 0.0079(8) 0.0076(7)
C5 0.0297(10) 0.0284(9) 0.0261(9) 0.0133(8) 0.0085(8) 0.0069(7)
C6 0.0296(10) 0.0318(9) 0.0225(9) 0.0124(8) 0.0061(8) 0.0066(7)
C7 0.0317(10) 0.0342(9) 0.0240(9) 0.0150(8) 0.0070(8) 0.0094(8)
C8 0.0307(10) 0.0336(9) 0.0272(9) 0.0109(8) 0.0058(8) 0.0044(8)
C9 0.0293(11) 0.0430(11) 0.0309(10) 0.0171(9) 0.0007(9) 0.0010(8)
C10 0.0414(12) 0.0403(11) 0.0402(11) 0.0242(10) -0.0007(10) 0.0052(9)
C11 0.0385(11) 0.0302(9) 0.0338(10) 0.0147(9) 0.0042(9) 0.0058(8)
C12 0.0286(10) 0.0312(9) 0.0275(9) 0.0131(8) 0.0066(8) 0.0103(8)
C13 0.0347(10) 0.0311(9) 0.0279(9) 0.0133(8) 0.0073(8) 0.0099(8)
C14 0.0360(11) 0.0295(9) 0.0321(10) 0.0127(8) 0.0037(9) 0.0084(8)
C15 0.0316(10) 0.0343(9) 0.0387(10) 0.0145(8) 0.0103(9) 0.0183(8)
C16 0.0405(11) 0.0383(10) 0.0308(10) 0.0170(9) 0.0127(9) 0.0158(8)
C17 0.0365(11) 0.0339(9) 0.0274(9) 0.0145(8) 0.0064(8) 0.0088(8)
C18 0.0263(9) 0.0268(8) 0.0250(9) 0.0074(7) 0.0050(8) 0.0067(7)
C19 0.0265(10) 0.0257(9) 0.0312(10) 0.0070(7) 0.0083(8) 0.0100(8)
C20 0.0274(10) 0.0368(10) 0.0319(10) 0.0114(8) 0.0043(9) 0.0111(8)
C21 0.0285(10) 0.0321(10) 0.0258(9) 0.0065(8) 0.0019(8) 0.0100(8)
C22 0.0280(10) 0.0311(9) 0.0284(9) 0.0070(8) 0.0039(8) 0.0118(8)
C23 0.0246(9) 0.0261(8) 0.0302(9) 0.0076(7) 0.0066(8) 0.0090(7)
C24 0.0282(10) 0.0288(9) 0.0307(9) 0.0086(8) 0.0076(8) 0.0093(8)
C25 0.0308(10) 0.0327(9) 0.0338(10) 0.0100(8) 0.0063(8) 0.0143(8)
C26 0.0282(10) 0.0320(9) 0.0473(11) 0.0118(8) 0.0098(9) 0.0142(9)
C27 0.0368(11) 0.0324(9) 0.0406(11) 0.0143(9) 0.0138(9) 0.0081(8)
C28 0.0323(11) 0.0323(9) 0.0314(10) 0.0112(8) 0.0070(8) 0.0079(8)
C29 0.0250(9) 0.0281(9) 0.0240(9) 0.0097(7) 0.0031(8) 0.0074(7)
C30 0.0296(10) 0.0287(9) 0.0315(9) 0.0099(8) 0.0067(8) 0.0098(8)
C31 0.0346(11) 0.0431(10) 0.0336(10) 0.0178(9) 0.0133(9) 0.0155(9)
C32 0.0396(11) 0.0400(10) 0.0317(10) 0.0219(9) 0.0081(9) 0.0087(8)
C33 0.0383(11) 0.0274(9) 0.0374(10) 0.0129(8) 0.0070(9) 0.0079(8)
C34 0.0298(10) 0.0292(9) 0.0314(9) 0.0106(8) 0.0078(8) 0.0102(8)
C41 0.0339(12) 0.0511(13) 0.0576(14) 0.0134(10) -0.0036(11) 0.0001(11)
C42 0.0427(13) 0.0458(12) 0.0545(14) 0.0065(10) 0.0028(11) 0.0203(11)
C43 0.0409(12) 0.0432(11) 0.0582(13) 0.0230(10) 0.0171(11) 0.0179(10)
C44 0.0612(15) 0.0525(13) 0.0418(12) 0.0335(12) 0.0200(11) 0.0128(10)

loop_
_atom_type_symbol
_atom_type_description
_atom_type_scat_dispersion_real
_atom_type_scat_dispersion_imag
_atom_type_scat_source
C C 0.0181 0.0091
;
International Tables for Crystallography
(1992, Vol. C, Tables 4.2.6.8 and 6.1.1.4)
;
H H 0.0000 0.0000
;
International Tables for Crystallography
(1992, Vol. C, Table 6.1.1.4)
;
O O 0.0492 0.0322
;
International Tables for Crystallography
(1992, Vol. C, Tables 4.2.6.8 and 6.1.1.4)
;
N N 0.0311 0.0180
;
International Tables for Crystallography
(1992, Vol. C, Tables 4.2.6.8 and 6.1.1.4)
;

loop_
_geom_angle_atom_site_label_1
_geom_angle_atom_site_label_2
_geom_angle_atom_site_label_3
_geom_angle
_geom_angle_publ_flag
C15 O39 C42 117.25(16) yes
C9 O40 C41 117.7(2) yes
C2 C1 C4 86.86(12) yes
C2 C1 C21 114.21(17) yes
C2 C1 C22 115.16(14) yes
C4 C1 C21 120.88(16) yes
C4 C1 C22 110.78(17) yes
C21 C1 C22 108.02(15) yes
C1 C2 C3 85.62(12) yes
C1 C2 C23 114.65(12) yes
C1 C2 C29 110.17(16) yes
C3 C2 C23 110.71(17) yes
C3 C2 C29 115.74(14) yes
C23 C2 C29 116.23(15) yes
C2 C3 C4 95.14(13) yes
C2 C3 C18 125.91(17) yes
C4 C3 C18 138.42(18) yes
C1 C4 C3 92.20(14) yes
C1 C4 C5 129.79(16) yes
C3 C4 C5 135.74(15) yes
C4 C5 C6 121.68(15) yes
C4 C5 C12 119.60(14) yes
C6 C5 C12 118.39(17) yes
C5 C6 C7 123.0(2) yes
C5 C6 C11 119.83(15) yes
C7 C6 C11 117.11(16) yes
C6 C7 C8 122.4(2) yes
C7 C8 C9 119.24(17) yes
O40 C9 C8 125.08(16) yes
O40 C9 C10 115.6(3) yes
C8 C9 C10 119.34(18) yes
C9 C10 C11 120.3(3) yes
C6 C11 C10 121.45(17) yes
C5 C12 C13 120.60(17) yes
C5 C12 C17 121.17(14) yes
C13 C12 C17 118.23(16) yes
C12 C13 C14 121.74(18) yes
C13 C14 C15 119.03(15) yes
O39 C15 C14 123.51(14) yes
O39 C15 C16 116.36(17) yes
C14 C15 C16 120.13(16) yes
C15 C16 C17 120.37(18) yes
C12 C17 C16 120.42(14) yes
C3 C18 C19 119.37(18) yes
C3 C18 C20 125.24(17) yes
C19 C18 C20 115.33(16) yes
N38 C19 C18 179.0(2) yes
N37 C20 C18 174.9(3) yes
N35 C21 C1 177.9(3) yes
N36 C22 C1 176.3(3) yes
C2 C23 C24 123.13(17) yes
C2 C23 C28 119.43(17) yes
C24 C23 C28 117.3(2) yes
C23 C24 C25 120.83(18) yes
C24 C25 C26 121.87(19) yes
C25 C26 C27 117.3(3) yes
C25 C26 C43 121.7(2) yes
C27 C26 C43 121.0(2) yes
C26 C27 C28 121.5(2) yes
C23 C28 C27 121.19(19) yes
C2 C29 C30 120.00(15) yes
C2 C29 C34 121.48(16) yes
C30 C29 C34 118.45(18) yes
C29 C30 C31 120.40(17) yes
C30 C31 C32 121.33(19) yes
C31 C32 C33 117.82(19) yes
C31 C32 C44 120.78(19) yes
C33 C32 C44 121.40(18) yes
C32 C33 C34 121.17(17) yes
C29 C34 C33 120.77(18) yes
C6 C7 H7 118.800 no
C8 C7 H7 118.799 no
C7 C8 H8 120.383 no
C9 C8 H8 120.381 no
C9 C10 H10 119.853 no
C11 C10 H10 119.853 no
C6 C11 H11 119.274 no
C10 C11 H11 119.279 no
C12 C13 H13 119.128 no
C14 C13 H13 119.129 no
C13 C14 H14 120.483 no
C15 C14 H14 120.492 no
C15 C16 H16 119.811 no
C17 C16 H16 119.815 no
C12 C17 H17 119.793 no
C16 C17 H17 119.790 no
C23 C24 H24 119.590 no
C25 C24 H24 119.582 no
C24 C25 H25 119.070 no
C26 C25 H25 119.064 no
C26 C27 H27 119.237 no
C28 C27 H27 119.258 no
C23 C28 H28 119.408 no
C27 C28 H28 119.399 no
C29 C30 H30 119.798 no
C31 C30 H30 119.800 no
C30 C31 H31 119.330 no
C32 C31 H31 119.341 no
C32 C33 H33 119.413 no
C34 C33 H33 119.419 no
C29 C34 H34 119.615 no
C33 C34 H34 119.612 no
O40 C41 H41A 109.473 no
O40 C41 H41B 109.471 no
O40 C41 H41C 109.478 no
H41A C41 H41B 109.469 no
H41A C41 H41C 109.473 no
H41B C41 H41C 109.463 no
O39 C42 H42A 109.474 no
O39 C42 H42B 109.471 no
O39 C42 H42C 109.466 no
H42A C42 H42B 109.471 no
H42A C42 H42C 109.476 no
H42B C42 H42C 109.468 no
C26 C43 H43A 109.474 no
C26 C43 H43B 109.472 no
C26 C43 H43C 109.469 no
H43A C43 H43B 109.474 no
H43A C43 H43C 109.471 no
H43B C43 H43C 109.468 no
C32 C44 H44A 109.471 no
C32 C44 H44B 109.472 no
C32 C44 H44C 109.473 no
H44A C44 H44B 109.478 no
H44A C44 H44C 109.464 no
H44B C44 H44C 109.470 no

loop_
_geom_bond_atom_site_label_1
_geom_bond_atom_site_label_2
_geom_bond_distance
_geom_bond_publ_flag
O39 C15 1.365(3) yes
O39 C42 1.408(2) yes
O40 C9 1.357(3) yes
O40 C41 1.422(3) yes
N35 C21 1.141(3) yes
N36 C22 1.145(4) yes
N37 C20 1.144(3) yes
N38 C19 1.147(3) yes
C1 C2 1.642(3) yes
C1 C4 1.556(3) yes
C1 C21 1.470(3) yes
C1 C22 1.474(4) yes
C2 C3 1.537(3) yes
C2 C23 1.531(3) yes
C2 C29 1.517(3) yes
C3 C4 1.442(3) yes
C3 C18 1.358(3) yes
C4 C5 1.372(3) yes
C5 C6 1.467(3) yes
C5 C12 1.475(3) yes
C6 C7 1.398(3) yes
C6 C11 1.402(4) yes
C7 C8 1.378(3) yes
C8 C9 1.395(4) yes
C9 C10 1.402(3) yes
C10 C11 1.370(3) yes
C12 C13 1.393(2) yes
C12 C17 1.408(3) yes
C13 C14 1.382(3) yes
C14 C15 1.395(3) yes
C15 C16 1.390(3) yes
C16 C17 1.376(3) yes
C18 C19 1.435(3) yes
C18 C20 1.436(3) yes
C23 C24 1.390(3) yes
C23 C28 1.398(3) yes
C24 C25 1.390(4) yes
C25 C26 1.383(3) yes
C26 C27 1.387(3) yes
C26 C43 1.506(4) yes
C27 C28 1.384(4) yes
C29 C30 1.391(3) yes
C29 C34 1.391(3) yes
C30 C31 1.383(3) yes
C31 C32 1.393(3) yes
C32 C33 1.388(3) yes
C32 C44 1.498(4) yes
C33 C34 1.382(3) yes
C7 H7 0.950 no
C8 H8 0.950 no
C10 H10 0.950 no
C11 H11 0.950 no
C13 H13 0.950 no
C14 H14 0.950 no
C16 H16 0.950 no
C17 H17 0.950 no
C24 H24 0.950 no
C25 H25 0.950 no
C27 H27 0.950 no
C28 H28 0.950 no
C30 H30 0.950 no
C31 H31 0.950 no
C33 H33 0.950 no
C34 H34 0.950 no
C41 H41A 0.980 no
C41 H41B 0.980 no
C41 H41C 0.980 no
C42 H42A 0.980 no
C42 H42B 0.980 no
C42 H42C 0.980 no
C43 H43A 0.980 no
C43 H43B 0.980 no
C43 H43C 0.980 no
C44 H44A 0.980 no
C44 H44B 0.980 no
C44 H44C 0.980 no

loop_
_geom_contact_atom_site_label_1
_geom_contact_atom_site_label_2
_geom_contact_distance
_geom_contact_publ_flag
_geom_contact_site_symmetry_2
N35 C7 3.472(3) no .
N35 C22 3.356(3) no .
N35 C23 3.515(2) no .
N35 C28 3.245(3) no .
N36 C4 3.460(3) no .
N36 C21 3.388(4) no .
N36 C29 3.439(3) no .
N36 C30 3.531(3) no .
N37 C3 3.564(3) no .
N37 C12 3.460(3) no .
N37 C13 3.374(4) no .
N37 C14 3.449(4) no .
N37 C15 3.567(4) no .
N37 C19 3.412(3) no .
N38 C3 3.460(3) no .
N38 C20 3.447(3) no .
N38 C23 3.5119(19) no .
N38 C24 3.514(3) no .
C1 C6 3.168(3) no .
C1 C7 3.219(3) no .
C1 C18 3.509(3) no .
C1 C28 3.139(4) no .
C1 C30 3.267(3) no .
C1 C34 3.513(2) no .
C2 C5 3.546(3) no .
C2 C19 2.968(3) no .
C3 C12 3.147(3) no .
C3 C13 3.185(3) no .
C3 C21 3.272(2) no .
C3 C22 3.234(3) no .
C3 C28 2.941(3) no .
C3 C34 2.920(3) no .
C4 C7 3.039(2) no .
C4 C13 3.005(3) no .
C4 C20 3.272(3) no .
C4 C23 3.305(3) no .
C4 C28 3.492(4) no .
C4 C29 3.238(3) no .
C5 C18 3.472(3) no .
C5 C21 3.536(3) no .
C5 C22 3.119(3) no .
C6 C9 2.809(3) no .
C6 C17 3.093(3) no .
C6 C22 3.254(3) no .
C7 C10 2.756(4) no .
C7 C21 3.098(3) no .
C7 C22 3.413(3) no .
C8 C11 2.777(3) no .
C8 C41 2.824(3) no .
C11 C12 2.957(3) no .
C11 C17 3.269(3) no .
C12 C15 2.792(3) no .
C12 C18 3.502(3) no .
C12 C20 3.179(3) no .
C13 C16 2.764(3) no .
C13 C18 3.278(3) no .
C13 C20 3.021(4) no .
C14 C17 2.787(3) no .
C14 C20 3.472(4) no .
C14 C42 2.797(3) no .
C18 C23 3.117(3) no .
C18 C28 3.373(3) no .
C18 C29 3.393(3) no .
C18 C34 3.386(3) no .
C19 C23 3.077(3) no .
C19 C24 3.530(3) no .
C19 C28 3.548(3) no .
C19 C29 3.441(3) no .
C19 C34 3.391(4) no .
C21 C23 2.892(3) no .
C21 C28 2.910(3) no .
C22 C29 2.794(3) no .
C22 C30 3.130(3) no .
C22 C34 3.509(2) no .
C23 C26 2.833(4) no .
C23 C30 3.137(3) no .
C24 C27 2.753(3) no .
C24 C29 2.969(4) no .
C24 C30 3.086(4) no .
C25 C28 2.744(3) no .
C29 C32 2.812(3) no .
C30 C33 2.761(3) no .
C31 C34 2.754(3) no .
O39 N37 3.333(3) no 2_666
O39 C10 3.585(4) no 2_766
O40 C42 3.339(4) no 2_766
N35 C17 3.570(2) no 2_776
N35 C30 3.538(3) no 2_775
N35 C31 3.497(3) no 2_775
N35 C42 3.437(3) no 1_665
N36 C25 3.466(3) no 2_775
N36 C41 3.503(3) no 2_876
N36 C43 3.395(3) no 2_775
N36 C44 3.577(4) no 2_765
N37 O39 3.333(3) no 2_666
N37 C16 3.537(3) no 2_666
N37 C33 3.487(3) no 2_665
N37 C41 3.514(4) no 2_776
N38 C13 3.506(2) no 2_665
N38 C14 3.435(3) no 2_665
N38 C18 3.467(3) no 2_665
N38 C19 3.419(3) no 2_665
N38 C34 3.378(3) no 2_665
N38 C43 3.374(4) no 2_675
C7 C7 3.550(4) no 2_776
C10 O39 3.585(4) no 2_766
C11 C44 3.416(3) no 2_765
C13 N38 3.506(2) no 2_665
C14 N38 3.435(3) no 2_665
C16 N37 3.537(3) no 2_666
C17 N35 3.570(2) no 2_776
C18 N38 3.467(3) no 2_665
C19 N38 3.419(3) no 2_665
C19 C19 3.429(3) no 2_665
C20 C41 3.563(4) no 2_776
C22 C25 3.552(3) no 2_775
C25 N36 3.466(3) no 2_775
C25 C22 3.552(3) no 2_775
C26 C43 3.594(3) no 2_675
C27 C31 3.593(3) no 2_775
C30 N35 3.538(3) no 2_775
C31 N35 3.497(3) no 2_775
C31 C27 3.593(3) no 2_775
C33 N37 3.487(3) no 2_665
C34 N38 3.378(3) no 2_665
C41 N36 3.503(3) no 2_876
C41 N37 3.514(4) no 2_776
C41 C20 3.563(4) no 2_776
C42 O40 3.339(4) no 2_766
C42 N35 3.437(3) no 1_445
C43 N36 3.395(3) no 2_775
C43 N38 3.374(4) no 2_675
C43 C26 3.594(3) no 2_675
C44 N36 3.577(4) no 2_765
C44 C11 3.416(3) no 2_765
O39 H14 2.6502 no .
O39 H16 2.5005 no .
O40 H8 2.6722 no .
O40 H10 2.4934 no .
N35 H7 2.7123 no .
N35 H28 3.0033 no .
N38 H24 3.5631 no .
N38 H34 3.5017 no .
C1 H7 2.8710 no .
C1 H28 2.8792 no .
C1 H30 3.2130 no .
C2 H24 2.7349 no .
C2 H28 2.6658 no .
C2 H30 2.6667 no .
C2 H34 2.6931 no .
C3 H13 2.7868 no .
C3 H28 2.6809 no .
C3 H34 2.5383 no .
C4 H7 2.8338 no .
C4 H13 2.7913 no .
C4 H28 2.9541 no .
C4 H34 3.3667 no .
C5 H7 2.6857 no .
C5 H11 2.6373 no .
C5 H13 2.6432 no .
C5 H17 2.6801 no .
C6 H8 3.2864 no .
C6 H10 3.2723 no .
C6 H17 2.8958 no .
C7 H11 3.2495 no .
C8 H10 3.2721 no .
C8 H41A 2.8246 no .
C8 H41B 2.6921 no .
C9 H7 3.2464 no .
C9 H11 3.2587 no .
C9 H41A 2.6456 no .
C9 H41B 2.5907 no .
C9 H41C 3.1899 no .
C10 H8 3.2759 no .
C11 H7 3.2478 no .
C11 H17 3.1085 no .
C12 H11 2.6369 no .
C12 H14 3.2792 no .
C12 H16 3.2731 no .
C13 H11 3.3839 no .
C13 H17 3.2639 no .
C13 H34 3.4118 no .
C14 H16 3.2701 no .
C14 H42A 2.7125 no .
C14 H42B 2.7426 no .
C15 H13 3.2494 no .
C15 H17 3.2562 no .
C15 H42A 2.6389 no .
C15 H42B 2.5676 no .
C15 H42C 3.1820 no .
C16 H14 3.2734 no .
C17 H11 2.8996 no .
C17 H13 3.2624 no .
C18 H13 3.0133 no .
C18 H28 3.1896 no .
C18 H34 2.7710 no .
C19 H34 2.9347 no .
C20 H13 3.1597 no .
C21 H7 2.4523 no .
C21 H28 2.6302 no .
C22 H7 3.4150 no .
C22 H30 3.1769 no .
C23 H25 3.2669 no .
C23 H27 3.2737 no .
C23 H30 2.9478 no .
C24 H28 3.2424 no .
C24 H30 2.8349 no .
C25 H27 3.2259 no .
C25 H43A 2.6129 no .
C25 H43B 2.9927 no .
C25 H43C 3.2528 no .
C26 H24 3.2721 no .
C26 H28 3.2665 no .
C27 H25 3.2253 no .
C27 H43A 3.2779 no .
C27 H43B 2.9259 no .
C27 H43C 2.6372 no .
C28 H24 3.2448 no .
C29 H24 2.6095 no .
C29 H31 3.2600 no .
C29 H33 3.2621 no .
C30 H24 2.4995 no .
C30 H34 3.2500 no .
C31 H24 3.4083 no .
C31 H33 3.2427 no .
C31 H44A 3.1198 no .
C31 H44B 3.1498 no .
C31 H44C 2.5524 no .
C32 H30 3.2727 no .
C32 H34 3.2648 no .
C33 H31 3.2417 no .
C33 H44A 2.7818 no .
C33 H44B 2.7516 no .
C33 H44C 3.3071 no .
C34 H13 3.2901 no .
C34 H30 3.2506 no .
C41 H8 2.5400 no .
C42 H14 2.5181 no .
C43 H25 2.6748 no .
C43 H27 2.6674 no .
C44 H31 2.6647 no .
C44 H33 2.6737 no .
H7 H8 2.3166 no .
H8 H41A 2.4026 no .
H8 H41B 2.2514 no .
H8 H41C 3.5090 no .
H10 H11 2.3079 no .
H11 H17 2.9530 no .
H13 H14 2.3262 no .
H13 H34 2.5222 no .
H14 H42A 2.2084 no .
H14 H42B 2.4052 no .
H14 H42C 3.4853 no .
H16 H17 2.3201 no .
H24 H25 2.3208 no .
H24 H30 2.3886 no .
H25 H43A 2.4278 no .
H25 H43B 3.1048 no .
H25 H43C 3.5044 no .
H27 H28 2.3144 no .
H27 H43A 3.5442 no .
H27 H43B 2.9936 no .
H27 H43C 2.4763 no .
H30 H31 2.3208 no .
H31 H44A 3.3059 no .
H31 H44B 3.3457 no .
H31 H44C 2.3380 no .
H33 H34 2.3177 no .
H33 H44A 2.7556 no .
H33 H44B 2.6847 no .
O39 H10 2.7559 no 2_766
O39 H16 3.4842 no 2_666
O39 H41B 3.2524 no 1_445
O40 H27 3.0296 no 2_776
O40 H28 3.3977 no 2_776
O40 H41B 3.0070 no 2_876
O40 H42A 2.7426 no 2_766
O40 H42C 3.2035 no 2_766
N35 H17 2.6336 no 2_776
N35 H24 3.0259 no 2_775
N35 H30 3.2049 no 2_775
N35 H31 3.1096 no 2_775
N35 H42B 3.0523 no 1_665
N35 H42C 2.9115 no 1_665
N36 H25 2.9230 no 2_775
N36 H33 3.0146 no 2_765
N36 H41C 2.5378 no 2_876
N36 H43A 3.1216 no 2_775
N36 H43B 2.9810 no 2_775
N36 H44B 2.8103 no 2_765
N37 H8 3.5143 no 2_776
N37 H16 2.6883 no 2_666
N37 H33 3.3452 no 2_665
N37 H41A 2.9630 no 2_776
N37 H41B 3.2458 no 2_776
N37 H44A 3.3802 no 2_665
N38 H13 3.0080 no 2_665
N38 H14 2.8923 no 2_665
N38 H33 3.4230 no 2_665
N38 H34 2.5642 no 2_665
N38 H43A 3.3687 no 2_675
N38 H43B 3.2769 no 2_675
N38 H43C 2.9276 no 2_675
C5 H7 3.5521 no 2_776
C5 H44B 3.4074 no 2_765
C6 H7 3.3766 no 2_776
C6 H44B 3.5151 no 2_765
C7 H7 2.9023 no 2_776
C7 H28 3.5524 no 2_776
C7 H42C 3.5787 no 1_665
C8 H28 2.9741 no 2_776
C8 H42C 3.1862 no 1_665
C9 H27 3.0966 no 2_776
C9 H28 3.0131 no 2_776
C9 H41B 3.1644 no 2_876
C9 H41C 3.5428 no 2_876
C9 H42A 3.5621 no 2_766
C10 H27 3.0597 no 2_776
C10 H28 3.5704 no 2_776
C10 H41B 3.3301 no 2_876
C10 H42A 3.4067 no 2_766
C10 H44A 3.3707 no 2_765
C11 H44A 3.0899 no 2_765
C11 H44B 3.1749 no 2_765
C11 H44C 3.4226 no 2_765
C13 H44B 3.3795 no 2_765
C13 H44C 3.4531 no 2_765
C14 H10 3.2339 no 2_766
C15 H10 2.9130 no 2_766
C15 H16 3.5853 no 2_666
C16 H44A 3.2361 no 1_556
C18 H41A 3.0730 no 2_776
C19 H33 3.4589 no 2_665
C19 H34 2.9961 no 2_665
C19 H41A 3.4917 no 2_776
C19 H43C 3.5963 no 2_675
C20 H8 3.4398 no 2_776
C20 H33 3.4669 no 2_665
C20 H41A 2.7628 no 2_776
C20 H41B 3.5601 no 2_776
C21 H24 3.4198 no 2_775
C21 H25 3.5204 no 2_775
C21 H30 3.5247 no 2_775
C21 H42C 3.3438 no 1_665
C22 H25 3.0709 no 2_775
C22 H41C 3.3692 no 2_876
C22 H44B 3.2258 no 2_765
C23 H30 3.2074 no 2_775
C24 H30 3.0181 no 2_775
C24 H42B 3.2101 no 2_665
C25 H30 3.0184 no 2_775
C25 H42A 3.2588 no 2_665
C25 H42B 3.3297 no 2_665
C25 H43C 3.1190 no 2_675
C26 H30 3.2083 no 2_775
C26 H31 3.2262 no 2_775
C26 H43A 3.3106 no 2_675
C26 H43C 3.1916 no 2_675
C27 H30 3.3940 no 2_775
C27 H31 2.8872 no 2_775
C27 H43A 3.2533 no 2_675
C28 H30 3.3998 no 2_775
C28 H31 3.3703 no 2_775
C28 H41A 3.4031 no 2_776
C31 H43B 3.2855 no 2_775
C41 H43A 3.4560 no 1_656
C42 H8 3.5875 no 1_445
C42 H10 3.1720 no 2_766
C42 H24 3.3756 no 2_665
C42 H25 2.9362 no 2_665
C43 H14 3.5263 no 1_565
C44 H11 2.9396 no 2_765
C44 H16 3.4756 no 1_554
H7 C5 3.5521 no 2_776
H7 C6 3.3766 no 2_776
H7 C7 2.9023 no 2_776
H7 H7 2.4590 no 2_776
H7 H17 3.4912 no 2_776
H7 H42C 3.4480 no 1_665
H8 N37 3.5143 no 2_776
H8 C20 3.4398 no 2_776
H8 C42 3.5875 no 1_665
H8 H28 3.1024 no 2_776
H8 H42C 2.7545 no 1_665
H10 O39 2.7559 no 2_766
H10 C14 3.2339 no 2_766
H10 C15 2.9130 no 2_766
H10 C42 3.1720 no 2_766
H10 H14 3.2562 no 2_766
H10 H27 2.9273 no 2_776
H10 H41B 3.3218 no 2_876
H10 H42A 2.6870 no 2_766
H10 H44A 3.2474 no 2_765
H11 C44 2.9396 no 2_765
H11 H44A 2.7555 no 2_765
H11 H44B 2.8453 no 2_765
H11 H44C 3.5346 no 1_556
H11 H44C 2.7152 no 2_765
H13 N38 3.0080 no 2_665
H13 H44B 2.9728 no 2_765
H13 H44C 3.3592 no 2_765
H14 N38 2.8923 no 2_665
H14 C43 3.5263 no 1_545
H14 H10 3.2562 no 2_766
H14 H27 3.4904 no 1_545
H14 H43B 3.4881 no 1_545
H14 H43C 2.7251 no 1_545
H16 O39 3.4842 no 2_666
H16 N37 2.6883 no 2_666
H16 C15 3.5853 no 2_666
H16 C44 3.4756 no 1_556
H16 H42B 3.3820 no 2_666
H16 H44A 2.8207 no 1_556
H16 H44C 3.5542 no 1_556
H17 N35 2.6336 no 2_776
H17 H7 3.4912 no 2_776
H17 H31 3.5395 no 1_556
H17 H42B 3.5431 no 2_666
H17 H42C 3.4992 no 2_666
H24 N35 3.0259 no 2_775
H24 C21 3.4198 no 2_775
H24 C42 3.3756 no 2_665
H24 H30 3.4451 no 2_775
H24 H42A 3.4976 no 2_665
H24 H42B 2.5953 no 2_665
H24 H42C 3.5995 no 2_665
H25 N36 2.9230 no 2_775
H25 C21 3.5204 no 2_775
H25 C22 3.0709 no 2_775
H25 C42 2.9362 no 2_665
H25 H30 3.4481 no 2_775
H25 H41C 3.4708 no 1_454
H25 H42A 2.5488 no 2_665
H25 H42B 2.8279 no 2_665
H25 H42C 2.9428 no 2_665
H25 H43C 3.2597 no 2_675
H27 O40 3.0296 no 2_776
H27 C9 3.0966 no 2_776
H27 C10 3.0597 no 2_776
H27 H10 2.9273 no 2_776
H27 H14 3.4904 no 1_565
H27 H31 2.8906 no 2_775
H27 H41A 3.6000 no 2_776
H27 H42A 3.2359 no 1_565
H27 H43A 3.4044 no 2_675
H28 O40 3.3977 no 2_776
H28 C7 3.5524 no 2_776
H28 C8 2.9741 no 2_776
H28 C9 3.0131 no 2_776
H28 C10 3.5704 no 2_776
H28 H8 3.1024 no 2_776
H28 H41A 2.9986 no 2_776
H30 N35 3.2049 no 2_775
H30 C21 3.5247 no 2_775
H30 C23 3.2074 no 2_775
H30 C24 3.0181 no 2_775
H30 C25 3.0184 no 2_775
H30 C26 3.2083 no 2_775
H30 C27 3.3940 no 2_775
H30 C28 3.3998 no 2_775
H30 H24 3.4451 no 2_775
H30 H25 3.4481 no 2_775
H30 H30 3.3920 no 2_775
H31 N35 3.1096 no 2_775
H31 C26 3.2262 no 2_775
H31 C27 2.8872 no 2_775
H31 C28 3.3703 no 2_775
H31 H17 3.5395 no 1_554
H31 H27 2.8906 no 2_775
H31 H43B 3.1493 no 2_775
H33 N36 3.0146 no 2_765
H33 N37 3.3452 no 2_665
H33 N38 3.4230 no 2_665
H33 C19 3.4589 no 2_665
H33 C20 3.4669 no 2_665
H33 H41C 3.4819 no 1_444
H33 H43B 3.1589 no 1_545
H34 N38 2.5642 no 2_665
H34 C19 2.9961 no 2_665
H41A N37 2.9630 no 2_776
H41A C18 3.0730 no 2_776
H41A C19 3.4917 no 2_776
H41A C20 2.7628 no 2_776
H41A C28 3.4031 no 2_776
H41A H27 3.6000 no 2_776
H41A H28 2.9986 no 2_776
H41A H43A 3.1371 no 1_656
H41B O39 3.2524 no 1_665
H41B O40 3.0070 no 2_876
H41B N37 3.2458 no 2_776
H41B C9 3.1644 no 2_876
H41B C10 3.3301 no 2_876
H41B C20 3.5601 no 2_776
H41B H10 3.3218 no 2_876
H41B H41B 3.5131 no 2_876
H41B H42C 3.2099 no 1_665
H41C N36 2.5378 no 2_876
H41C C9 3.5428 no 2_876
H41C C22 3.3692 no 2_876
H41C H25 3.4708 no 1_656
H41C H33 3.4819 no 1_666
H41C H42A 3.5952 no 2_766
H41C H42C 3.5507 no 2_766
H41C H43A 3.0769 no 1_656
H41C H44A 3.5635 no 1_666
H42A O40 2.7426 no 2_766
H42A C9 3.5621 no 2_766
H42A C10 3.4067 no 2_766
H42A C25 3.2588 no 2_665
H42A H10 2.6870 no 2_766
H42A H24 3.4976 no 2_665
H42A H25 2.5488 no 2_665
H42A H27 3.2359 no 1_545
H42A H41C 3.5952 no 2_766
H42A H43C 3.3154 no 1_545
H42B N35 3.0523 no 1_445
H42B C24 3.2101 no 2_665
H42B C25 3.3297 no 2_665
H42B H16 3.3820 no 2_666
H42B H17 3.5431 no 2_666
H42B H24 2.5953 no 2_665
H42B H25 2.8279 no 2_665
H42C O40 3.2035 no 2_766
H42C N35 2.9115 no 1_445
H42C C7 3.5787 no 1_445
H42C C8 3.1862 no 1_445
H42C C21 3.3438 no 1_445
H42C H7 3.4480 no 1_445
H42C H8 2.7545 no 1_445
H42C H17 3.4992 no 2_666
H42C H24 3.5995 no 2_665
H42C H25 2.9428 no 2_665
H42C H41B 3.2099 no 1_445
H42C H41C 3.5507 no 2_766
H43A N36 3.1216 no 2_775
H43A N38 3.3687 no 2_675
H43A C26 3.3106 no 2_675
H43A C27 3.2533 no 2_675
H43A C41 3.4560 no 1_454
H43A H27 3.4044 no 2_675
H43A H41A 3.1371 no 1_454
H43A H41C 3.0769 no 1_454
H43A H43C 3.4433 no 2_675
H43B N36 2.9810 no 2_775
H43B N38 3.2769 no 2_675
H43B C31 3.2855 no 2_775
H43B H14 3.4881 no 1_565
H43B H31 3.1493 no 2_775
H43B H33 3.1589 no 1_565
H43C N38 2.9276 no 2_675
H43C C19 3.5963 no 2_675
H43C C25 3.1190 no 2_675
H43C C26 3.1916 no 2_675
H43C H14 2.7251 no 1_565
H43C H25 3.2597 no 2_675
H43C H42A 3.3154 no 1_565
H43C H43A 3.4433 no 2_675
H44A N37 3.3802 no 2_665
H44A C10 3.3707 no 2_765
H44A C11 3.0899 no 2_765
H44A C16 3.2361 no 1_554
H44A H10 3.2474 no 2_765
H44A H11 2.7555 no 2_765
H44A H16 2.8207 no 1_554
H44A H41C 3.5635 no 1_444
H44B N36 2.8103 no 2_765
H44B C5 3.4074 no 2_765
H44B C6 3.5151 no 2_765
H44B C11 3.1749 no 2_765
H44B C13 3.3795 no 2_765
H44B C22 3.2258 no 2_765
H44B H11 2.8453 no 2_765
H44B H13 2.9728 no 2_765
H44C C11 3.4226 no 2_765
H44C C13 3.4531 no 2_765
H44C H11 3.5346 no 1_554
H44C H11 2.7152 no 2_765
H44C H13 3.3592 no 2_765
H44C H16 3.5542 no 1_554

loop_
_geom_torsion_atom_site_label_1
_geom_torsion_atom_site_label_2
_geom_torsion_atom_site_label_3
_geom_torsion_atom_site_label_4
_geom_torsion
_geom_torsion_publ_flag
C42 O39 C15 C14 -14.1(4) no
C42 O39 C15 C16 166.76(19) no
C41 O40 C9 C8 2.3(3) no
C41 O40 C9 C10 -177.50(17) no
C2 C1 C4 C3 -3.24(13) no
C2 C1 C4 C5 161.49(17) no
C4 C1 C2 C3 3.04(12) no
C4 C1 C2 C23 113.84(15) no
C4 C1 C2 C29 -112.80(14) no
C21 C1 C2 C3 -119.57(16) no
C21 C1 C2 C23 -8.8(3) no
C21 C1 C2 C29 124.59(16) no
C22 C1 C2 C3 114.56(16) no
C22 C1 C2 C23 -134.64(16) no
C22 C1 C2 C29 -1.3(2) no
C21 C1 C4 C3 113.24(18) no
C21 C1 C4 C5 -82.0(3) no
C22 C1 C4 C3 -118.99(13) no
C22 C1 C4 C5 45.7(2) no
C1 C2 C3 C4 -3.29(13) no
C1 C2 C3 C18 169.63(17) no
C1 C2 C23 C24 134.10(14) no
C1 C2 C23 C28 -51.0(2) no
C1 C2 C29 C30 -76.4(2) no
C1 C2 C29 C34 100.53(17) no
C3 C2 C23 C24 -131.11(14) no
C3 C2 C23 C28 43.74(16) no
C23 C2 C3 C4 -118.01(12) no
C23 C2 C3 C18 54.92(19) no
C3 C2 C29 C30 -171.34(15) no
C3 C2 C29 C34 5.6(3) no
C29 C2 C3 C4 107.01(15) no
C29 C2 C3 C18 -80.1(3) no
C23 C2 C29 C30 56.2(2) no
C23 C2 C29 C34 -126.92(16) no
C29 C2 C23 C24 3.6(2) no
C29 C2 C23 C28 178.49(12) no
C2 C3 C4 C1 3.47(14) no
C2 C3 C4 C5 -159.7(2) no
C2 C3 C18 C19 7.4(3) no
C2 C3 C18 C20 -169.84(16) no
C4 C3 C18 C19 176.7(2) no
C4 C3 C18 C20 -0.5(4) no
C18 C3 C4 C1 -167.9(3) no
C18 C3 C4 C5 29.0(5) no
C1 C4 C5 C6 20.4(3) no
C1 C4 C5 C12 -152.83(16) no
C3 C4 C5 C6 178.3(2) no
C3 C4 C5 C12 5.0(4) no
C4 C5 C6 C7 36.8(3) no
C4 C5 C6 C11 -139.84(19) no
C4 C5 C12 C13 45.0(3) no
C4 C5 C12 C17 -135.81(19) no
C6 C5 C12 C13 -128.49(19) no
C6 C5 C12 C17 50.7(3) no
C12 C5 C6 C7 -149.85(17) no
C12 C5 C6 C11 33.5(3) no
C5 C6 C7 C8 -174.10(16) no
C5 C6 C11 C10 172.75(16) no
C7 C6 C11 C10 -4.1(3) no
C11 C6 C7 C8 2.6(3) no
C6 C7 C8 C9 1.1(3) no
C7 C8 C9 O40 176.67(17) no
C7 C8 C9 C10 -3.5(3) no
O40 C9 C10 C11 -178.06(17) no
C8 C9 C10 C11 2.1(3) no
C9 C10 C11 C6 1.8(3) no
C5 C12 C13 C14 -179.22(18) no
C5 C12 C17 C16 178.08(19) no
C13 C12 C17 C16 -2.7(4) no
C17 C12 C13 C14 1.6(4) no
C12 C13 C14 C15 1.2(4) no
C13 C14 C15 O39 178.1(2) no
C13 C14 C15 C16 -2.8(4) no
O39 C15 C16 C17 -179.19(18) no
C14 C15 C16 C17 1.6(4) no
C15 C16 C17 C12 1.1(4) no
C2 C23 C24 C25 177.33(13) no
C2 C23 C28 C27 -177.95(12) no
C24 C23 C28 C27 -2.8(3) no
C28 C23 C24 C25 2.4(3) no
C23 C24 C25 C26 0.3(3) no
C24 C25 C26 C27 -2.5(3) no
C24 C25 C26 C43 176.95(14) no
C25 C26 C27 C28 2.0(3) no
C43 C26 C27 C28 -177.39(14) no
C26 C27 C28 C23 0.6(3) no
C2 C29 C30 C31 179.47(16) no
C2 C29 C34 C33 -178.40(16) no
C30 C29 C34 C33 -1.5(3) no
C34 C29 C30 C31 2.5(3) no
C29 C30 C31 C32 -1.3(3) no
C30 C31 C32 C33 -0.9(3) no
C30 C31 C32 C44 178.86(18) no
C31 C32 C33 C34 1.9(3) no
C44 C32 C33 C34 -177.81(19) no
C32 C33 C34 C29 -0.8(3) no
